data_1507192
loop_
_publ_author_name
'Castillo, Rafael R.'
'Aquino, Maurizio'
'Gandara, Zoila'
'Safir, Imad'
'Elkhayat, Zobida'
'Retailleau, Pascal'
'Arseniyadis, Sim\'eon'

_publ_section_title
;
 Diverging Pathways to Topologically Complex Polycyclic Bis-acetals and
 Their Ring System Interchange.
;
_journal_issue 6
_journal_name_full 'Organic letters'
_journal_page_first 1628
_journal_page_last 1631
_journal_paper_doi 10.1021/ol300388b
_journal_volume 14
_journal_year 2012
_chemical_absolute_configuration ad
_chemical_formula_moiety 'C21 H28 O6'
_chemical_formula_sum 'C21 H28 O6'
_chemical_formula_weight 376.43
_chemical_name_systematic
; 
 rac-[(2R,5aR,9aS)-9a-((R)]-(3,5-dimethoxyphenyl)(methoxymethoxy)
methyl)-2,6,7,8,9,9a-hexahydro-1H-2,5a-epoxybenzo[d]oxepine 
;
_space_group_IT_number 19
_symmetry_cell_setting orthorhombic
_symmetry_space_group_name_Hall 'P 2ac 2ab'
_symmetry_space_group_name_H-M 'P 21 21 21'
_atom_sites_solution_hydrogens difmap
_atom_sites_solution_primary direct
_atom_sites_solution_secondary difmap
_audit_creation_method SHELXL-97
_cell_angle_alpha 90.00
_cell_angle_beta 90.00
_cell_angle_gamma 90.00
_cell_formula_units_Z 8
_cell_length_a 13.3486(6)
_cell_length_b 14.6574(6)
_cell_length_c 20.1067(14)
_cell_measurement_reflns_used 993
_cell_measurement_temperature 185(2)
_cell_measurement_theta_max 67.5
_cell_measurement_theta_min 13.4
_cell_volume 3934.0(4)
_computing_cell_refinement 'CrystalClear-SM Expert 2.0 r4 (Rigaku, 2009)'
_computing_data_collection 'CrystalClear-SM Expert 2.0 r4 (Rigaku, 2009)'
_computing_data_reduction 'CrystalClear-SM Expert 2.0 r4 (Rigaku, 2009)'
_computing_molecular_graphics 'PLATON (Spek, 2003)'
_computing_publication_material 'SHELXL97 (Sheldrick, 2008)'
_computing_structure_refinement 'SHELXL97 (Sheldrick, 2008); CRYSTALBUILDER (Welter, 2006)'
_computing_structure_solution 'SHELXS97 (Sheldrick, 2008)'
_diffrn_ambient_temperature 185(2)
_diffrn_detector_type 'RAPID II large area curved imaging plate detector '
_diffrn_measured_fraction_theta_full 0.985
_diffrn_measured_fraction_theta_max 0.985
_diffrn_measurement_device_type 'Rigaku rapid II RAXIS conversion'
_diffrn_measurement_method 'profile data from \w-scans'
_diffrn_radiation_monochromator graphite
_diffrn_radiation_source 'fine-focus sealed tube'
_diffrn_radiation_type CuK\a
_diffrn_radiation_wavelength 1.54187
_diffrn_reflns_av_R_equivalents 0.0356
_diffrn_reflns_av_sigmaI/netI 0.0328
_diffrn_reflns_limit_h_max 15
_diffrn_reflns_limit_h_min -16
_diffrn_reflns_limit_k_max 17
_diffrn_reflns_limit_k_min -17
_diffrn_reflns_limit_l_max 23
_diffrn_reflns_limit_l_min -16
_diffrn_reflns_number 22963
_diffrn_reflns_theta_full 68.24
_diffrn_reflns_theta_max 68.24
_diffrn_reflns_theta_min 6.63
_exptl_absorpt_coefficient_mu 0.759
_exptl_absorpt_correction_T_max 1.000
_exptl_absorpt_correction_T_min 0.761
_exptl_absorpt_correction_type multi-scan
_exptl_absorpt_process_details 'FS_ABSCOR (Rigaku, 2009)'
_exptl_crystal_colour colourless
_exptl_crystal_density_diffrn 1.271
_exptl_crystal_density_method 'not measured'
_exptl_crystal_description 'parallelepipedic block'
_exptl_crystal_F_000 1616
_exptl_crystal_size_max 0.58
_exptl_crystal_size_mid 0.26
_exptl_crystal_size_min 0.24
_refine_diff_density_max 0.130
_refine_diff_density_min -0.189
_refine_diff_density_rms 0.040
_refine_ls_abs_structure_details 'Flack H D (1983), Acta Cryst. A39, 876-881'
_refine_ls_abs_structure_Flack 0.07(16)
_refine_ls_extinction_method none
_refine_ls_goodness_of_fit_ref 1.108
_refine_ls_hydrogen_treatment constr
_refine_ls_matrix_type full
_refine_ls_number_parameters 493
_refine_ls_number_reflns 6779
_refine_ls_number_restraints 0
_refine_ls_restrained_S_all 1.108
_refine_ls_R_factor_all 0.0477
_refine_ls_R_factor_gt 0.0390
_refine_ls_shift/su_max 0.000
_refine_ls_shift/su_mean 0.000
_refine_ls_structure_factor_coef Fsqd
_refine_ls_weighting_details 'calc w=1/[\s^2^(Fo^2^)+(0.0539P)^2^+0.4247P] where P=(Fo^2^+2Fc^2^)/3'
_refine_ls_weighting_scheme calc
_refine_ls_wR_factor_gt 0.0952
_refine_ls_wR_factor_ref 0.1118
_reflns_number_gt 5679
_reflns_number_total 6779
_reflns_threshold_expression >2sigma(I)
_cod_data_source_file ol300388b_si_003.cif
_cod_data_source_block compound_2c_C11R
_cod_database_code 1507192

loop_
_symmetry_equiv_pos_as_xyz
'x, y, z'
'-x+1/2, -y, z+1/2'
'x+1/2, -y+1/2, -z'
'-x, y+1/2, -z+1/2'

loop_
_atom_site_label
_atom_site_type_symbol
_atom_site_fract_x
_atom_site_fract_y
_atom_site_fract_z
_atom_site_U_iso_or_equiv
_atom_site_adp_type
_atom_site_occupancy
_atom_site_symmetry_multiplicity
_atom_site_calc_flag
_atom_site_refinement_flags
O1A O 0.28328(13) -0.02713(11) 0.51928(9) 0.0626(5) Uani 1 1 d .
O2A O 0.27506(11) 0.04802(11) 0.41798(8) 0.0526(4) Uani 1 1 d .
O3A O 0.51602(10) 0.22690(9) 0.51424(7) 0.0421(3) Uani 1 1 d .
O4A O 0.60736(14) 0.17032(12) 0.60502(9) 0.0678(5) Uani 1 1 d .
O5A O 0.79201(13) 0.03031(11) 0.33683(9) 0.0642(5) Uani 1 1 d .
O6A O 0.71890(12) 0.34764(11) 0.31884(8) 0.0548(4) Uani 1 1 d .
C1A C 0.34202(16) 0.13058(15) 0.50735(12) 0.0460(5) Uani 1 1 d .
H1A1 H 0.3812 0.1096 0.5462 0.055 Uiso 1 1 calc R
H1A2 H 0.3092 0.1892 0.5184 0.055 Uiso 1 1 calc R
C2A C 0.26455(17) 0.05889(16) 0.48676(13) 0.0525(6) Uani 1 1 d .
H2A H 0.1955 0.0808 0.4975 0.063 Uiso 1 1 calc R
C3A C 0.36919(19) -0.06725(16) 0.49521(13) 0.0566(6) Uani 1 1 d .
H3A H 0.3914 -0.1222 0.5154 0.068 Uiso 1 1 calc R
C4A C 0.42236(18) -0.03375(14) 0.44579(12) 0.0504(6) Uani 1 1 d .
H4A H 0.4839 -0.0615 0.4334 0.061 Uiso 1 1 calc R
C5A C 0.38475(15) 0.04907(14) 0.40893(12) 0.0437(5) Uani 1 1 d .
C6A C 0.40304(19) 0.04525(15) 0.33490(12) 0.0520(6) Uani 1 1 d .
H6A1 H 0.3748 -0.0122 0.3170 0.062 Uiso 1 1 calc R
H6A2 H 0.4761 0.0447 0.3265 0.062 Uiso 1 1 calc R
C7A C 0.3567(2) 0.12511(16) 0.29863(12) 0.0572(6) Uani 1 1 d .
H7A1 H 0.2829 0.1231 0.3034 0.069 Uiso 1 1 calc R
H7A2 H 0.3730 0.1214 0.2507 0.069 Uiso 1 1 calc R
C8A C 0.39664(19) 0.21409(15) 0.32710(12) 0.0521(6) Uani 1 1 d .
H8A1 H 0.3651 0.2661 0.3037 0.062 Uiso 1 1 calc R
H8A2 H 0.4698 0.2175 0.3196 0.062 Uiso 1 1 calc R
C9A C 0.37518(15) 0.22153(14) 0.40140(11) 0.0440(5) Uani 1 1 d .
H9A1 H 0.3020 0.2288 0.4075 0.053 Uiso 1 1 calc R
H9A2 H 0.4075 0.2777 0.4183 0.053 Uiso 1 1 calc R
C10A C 0.41039(14) 0.14066(13) 0.44460(10) 0.0367(4) Uani 1 1 d .
C11A C 0.51944(14) 0.15018(13) 0.46872(10) 0.0380(5) Uani 1 1 d .
H11A H 0.5366 0.0944 0.4950 0.046 Uiso 1 1 calc R
C12A C 0.60195(17) 0.23566(16) 0.55409(12) 0.0521(6) Uani 1 1 d .
H12A H 0.6621 0.2301 0.5256 0.063 Uiso 1 1 calc R
H12B H 0.6027 0.2973 0.5742 0.063 Uiso 1 1 calc R
C13A C 0.5396(3) 0.1873(2) 0.65841(15) 0.0915(11) Uani 1 1 d .
H13A H 0.5514 0.2485 0.6763 0.137 Uiso 1 1 calc R
H13B H 0.5503 0.1420 0.6936 0.137 Uiso 1 1 calc R
H13C H 0.4706 0.1829 0.6421 0.137 Uiso 1 1 calc R
C14A C 0.60120(14) 0.16480(13) 0.41778(10) 0.0373(4) Uani 1 1 d .
C15A C 0.66018(15) 0.09248(14) 0.39824(12) 0.0432(5) Uani 1 1 d .
H15A H 0.6481 0.0332 0.4155 0.052 Uiso 1 1 calc R
C16A C 0.73806(16) 0.10695(15) 0.35273(12) 0.0469(5) Uani 1 1 d .
C17A C 0.75701(17) 0.19259(15) 0.32757(12) 0.0477(5) Uani 1 1 d .
H17A H 0.8103 0.2021 0.2970 0.057 Uiso 1 1 calc R
C18A C 0.69648(15) 0.26518(14) 0.34777(11) 0.0428(5) Uani 1 1 d .
C19A C 0.62044(15) 0.25275(14) 0.39350(12) 0.0428(5) Uani 1 1 d .
H19A H 0.5817 0.3032 0.4083 0.051 Uiso 1 1 calc R
C20A C 0.8753(2) 0.0412(2) 0.29362(17) 0.0833(10) Uani 1 1 d .
H20A H 0.8518 0.0611 0.2498 0.125 Uiso 1 1 calc R
H20B H 0.9107 -0.0171 0.2893 0.125 Uiso 1 1 calc R
H20C H 0.9209 0.0872 0.3120 0.125 Uiso 1 1 calc R
C21A C 0.65051(18) 0.42040(16) 0.33027(14) 0.0590(7) Uani 1 1 d .
H21A H 0.5830 0.4014 0.3170 0.088 Uiso 1 1 calc R
H21B H 0.6708 0.4737 0.3041 0.088 Uiso 1 1 calc R
H21C H 0.6506 0.4362 0.3776 0.088 Uiso 1 1 calc R
O1B O 0.99270(14) 1.03417(12) 0.46605(9) 0.0662(5) Uani 1 1 d .
O2B O 0.99425(11) 0.97487(12) 0.57278(9) 0.0608(5) Uani 1 1 d .
O3B O 0.76988(11) 0.77457(9) 0.47935(8) 0.0476(4) Uani 1 1 d .
O4B O 0.67205(16) 0.82353(13) 0.38954(11) 0.0760(6) Uani 1 1 d .
O5B O 0.47492(13) 0.97034(12) 0.64288(10) 0.0698(5) Uani 1 1 d .
O6B O 0.56073(13) 0.65788(12) 0.67263(9) 0.0626(5) Uani 1 1 d .
C1B C 0.93984(16) 0.87665(15) 0.48818(13) 0.0484(5) Uani 1 1 d .
H1B1 H 0.9768 0.8186 0.4826 0.058 Uiso 1 1 calc R
H1B2 H 0.9028 0.8902 0.4467 0.058 Uiso 1 1 calc R
C2B C 1.01142(17) 0.95483(17) 0.50600(13) 0.0553(6) Uani 1 1 d .
H2B H 1.0823 0.9345 0.4999 0.066 Uiso 1 1 calc R
C3B C 0.9027(2) 1.07332(17) 0.48347(16) 0.0672(7) Uani 1 1 d .
H3B H 0.8801 1.1246 0.4587 0.081 Uiso 1 1 calc R
C4B C 0.84628(19) 1.04351(16) 0.53256(14) 0.0594(7) Uani 1 1 d .
H4B H 0.7816 1.0689 0.5395 0.071 Uiso 1 1 calc R
C5B C 0.88407(16) 0.96932(16) 0.57773(13) 0.0515(6) Uani 1 1 d .
C6B C 0.8583(2) 0.9834(2) 0.64973(14) 0.0720(8) Uani 1 1 d .
H6B1 H 0.7846 0.9817 0.6551 0.086 Uiso 1 1 calc R
H6B2 H 0.8819 1.0444 0.6639 0.086 Uiso 1 1 calc R
C7B C 0.9047(2) 0.9120(2) 0.69363(15) 0.0868(10) Uani 1 1 d .
H7B1 H 0.8824 0.9215 0.7401 0.104 Uiso 1 1 calc R
H7B2 H 0.9786 0.9182 0.6924 0.104 Uiso 1 1 calc R
C8B C 0.8753(2) 0.8164(2) 0.67094(14) 0.0750(9) Uani 1 1 d .
H8B1 H 0.9092 0.7708 0.6994 0.090 Uiso 1 1 calc R
H8B2 H 0.8021 0.8084 0.6763 0.090 Uiso 1 1 calc R
C9B C 0.90353(17) 0.79967(17) 0.59864(13) 0.0565(6) Uani 1 1 d .
H9B1 H 0.8762 0.7397 0.5851 0.068 Uiso 1 1 calc R
H9B2 H 0.9774 0.7957 0.5957 0.068 Uiso 1 1 calc R
C10B C 0.86731(15) 0.87163(14) 0.54865(11) 0.0419(5) Uani 1 1 d .
C11B C 0.76081(15) 0.85432(13) 0.52170(11) 0.0411(5) Uani 1 1 d .
H11B H 0.7418 0.9073 0.4930 0.049 Uiso 1 1 calc R
C12B C 0.68510(19) 0.75853(17) 0.43962(13) 0.0599(7) Uani 1 1 d .
H12C H 0.6912 0.6975 0.4189 0.072 Uiso 1 1 calc R
H12D H 0.6248 0.7580 0.4683 0.072 Uiso 1 1 calc R
C13B C 0.7441(3) 0.8144(2) 0.33667(15) 0.0875(10) Uani 1 1 d .
H13D H 0.8118 0.8232 0.3545 0.131 Uiso 1 1 calc R
H13E H 0.7308 0.8603 0.3024 0.131 Uiso 1 1 calc R
H13F H 0.7389 0.7533 0.3171 0.131 Uiso 1 1 calc R
C14B C 0.67699(15) 0.83914(14) 0.57182(11) 0.0422(5) Uani 1 1 d .
C15B C 0.61351(15) 0.91011(15) 0.58763(12) 0.0481(5) Uani 1 1 d .
H15B H 0.6243 0.9690 0.5692 0.058 Uiso 1 1 calc R
C16B C 0.53355(16) 0.89519(17) 0.63065(13) 0.0523(6) Uani 1 1 d .
C17B C 0.51751(17) 0.81099(17) 0.65836(12) 0.0516(6) Uani 1 1 d .
H17B H 0.4630 0.8013 0.6879 0.062 Uiso 1 1 calc R
C18B C 0.58257(17) 0.73961(15) 0.64252(12) 0.0467(5) Uani 1 1 d .
C19B C 0.66124(16) 0.75288(14) 0.59916(12) 0.0458(5) Uani 1 1 d .
H19B H 0.7044 0.7037 0.5880 0.055 Uiso 1 1 calc R
C20B C 0.3846(2) 0.9565(2) 0.67766(17) 0.0832(9) Uani 1 1 d .
H20D H 0.3421 0.9140 0.6528 0.125 Uiso 1 1 calc R
H20E H 0.3496 1.0149 0.6827 0.125 Uiso 1 1 calc R
H20F H 0.3991 0.9311 0.7217 0.125 Uiso 1 1 calc R
C21B C 0.6307(2) 0.58548(18) 0.66263(16) 0.0713(8) Uani 1 1 d .
H21D H 0.6363 0.5724 0.6150 0.107 Uiso 1 1 calc R
H21E H 0.6074 0.5308 0.6860 0.107 Uiso 1 1 calc R
H21F H 0.6963 0.6036 0.6800 0.107 Uiso 1 1 calc R

loop_
_atom_site_aniso_label
_atom_site_aniso_U_11
_atom_site_aniso_U_22
_atom_site_aniso_U_33
_atom_site_aniso_U_23
_atom_site_aniso_U_13
_atom_site_aniso_U_12
O1A 0.0591(11) 0.0622(10) 0.0666(12) 0.0057(9) 0.0072(9) -0.0179(8)
O2A 0.0392(8) 0.0617(9) 0.0568(11) -0.0084(8) -0.0016(8) -0.0126(7)
O3A 0.0377(7) 0.0452(8) 0.0433(8) -0.0071(6) 0.0003(7) -0.0047(6)
O4A 0.0775(12) 0.0713(11) 0.0546(11) 0.0042(9) -0.0174(11) 0.0005(9)
O5A 0.0570(10) 0.0596(10) 0.0760(13) -0.0029(9) 0.0268(10) 0.0108(8)
O6A 0.0471(9) 0.0543(9) 0.0631(11) 0.0142(8) 0.0103(8) -0.0030(7)
C1A 0.0369(11) 0.0529(12) 0.0481(14) -0.0059(10) 0.0062(11) -0.0068(9)
C2A 0.0407(12) 0.0606(14) 0.0561(16) -0.0048(12) 0.0075(12) -0.0092(10)
C3A 0.0644(16) 0.0459(12) 0.0595(16) 0.0011(11) -0.0007(14) -0.0100(11)
C4A 0.0529(13) 0.0422(11) 0.0562(15) -0.0054(11) 0.0013(12) -0.0072(10)
C5A 0.0383(11) 0.0445(11) 0.0483(14) -0.0064(10) -0.0008(10) -0.0042(9)
C6A 0.0598(14) 0.0531(13) 0.0431(14) -0.0115(11) -0.0006(12) -0.0030(11)
C7A 0.0604(15) 0.0722(16) 0.0390(13) -0.0089(12) -0.0072(12) -0.0069(12)
C8A 0.0528(13) 0.0577(13) 0.0457(14) 0.0053(11) -0.0089(12) -0.0014(11)
C9A 0.0375(10) 0.0490(12) 0.0456(13) -0.0041(10) -0.0027(10) 0.0035(9)
C10A 0.0323(10) 0.0418(10) 0.0360(11) -0.0037(9) 0.0036(9) -0.0038(8)
C11A 0.0336(10) 0.0374(10) 0.0430(12) -0.0030(9) 0.0029(9) -0.0003(8)
C12A 0.0456(12) 0.0639(14) 0.0468(14) -0.0029(11) -0.0084(12) -0.0098(11)
C13A 0.125(3) 0.098(2) 0.0510(17) -0.0025(16) 0.011(2) -0.018(2)
C14A 0.0322(10) 0.0445(11) 0.0353(11) 0.0005(9) 0.0002(9) -0.0011(8)
C15A 0.0411(11) 0.0458(11) 0.0426(13) 0.0013(10) 0.0022(10) 0.0009(9)
C16A 0.0397(12) 0.0536(13) 0.0475(14) -0.0023(10) 0.0048(11) 0.0044(9)
C17A 0.0380(11) 0.0591(13) 0.0460(13) 0.0024(11) 0.0071(11) -0.0023(10)
C18A 0.0362(11) 0.0493(12) 0.0430(13) 0.0084(10) -0.0012(10) -0.0063(9)
C19A 0.0340(10) 0.0458(11) 0.0487(14) 0.0014(10) -0.0008(10) -0.0009(8)
C20A 0.0682(18) 0.0817(19) 0.100(3) -0.0083(18) 0.0418(18) 0.0145(15)
C21A 0.0533(14) 0.0545(14) 0.0691(18) 0.0180(13) 0.0022(13) -0.0004(11)
O1B 0.0613(11) 0.0673(11) 0.0701(13) 0.0052(9) 0.0056(10) -0.0183(9)
O2B 0.0409(9) 0.0815(12) 0.0598(11) -0.0088(9) -0.0049(8) -0.0186(8)
O3B 0.0446(8) 0.0448(8) 0.0535(10) -0.0075(7) -0.0018(8) -0.0045(6)
O4B 0.0793(13) 0.0776(12) 0.0710(13) -0.0022(11) -0.0256(12) -0.0015(10)
O5B 0.0496(10) 0.0676(11) 0.0922(15) -0.0155(10) 0.0119(10) 0.0135(8)
O6B 0.0604(10) 0.0639(10) 0.0636(11) 0.0107(9) 0.0155(9) -0.0050(8)
C1B 0.0375(11) 0.0554(13) 0.0524(14) -0.0037(11) 0.0017(11) -0.0019(9)
C2B 0.0412(12) 0.0708(15) 0.0539(16) -0.0054(13) 0.0011(12) -0.0086(11)
C3B 0.0696(17) 0.0502(14) 0.082(2) -0.0039(13) -0.0053(17) -0.0141(12)
C4B 0.0515(14) 0.0460(13) 0.0808(19) -0.0113(13) -0.0046(14) -0.0085(11)
C5B 0.0404(12) 0.0624(14) 0.0519(15) -0.0135(11) -0.0012(11) -0.0130(10)
C6B 0.0646(17) 0.100(2) 0.0518(17) -0.0307(16) 0.0026(14) -0.0232(15)
C7B 0.074(2) 0.145(3) 0.0412(16) -0.0037(18) -0.0062(16) -0.041(2)
C8B 0.0578(17) 0.112(2) 0.0551(17) 0.0216(16) -0.0132(14) -0.0161(15)
C9B 0.0395(12) 0.0733(15) 0.0567(15) 0.0136(13) -0.0049(12) 0.0011(11)
C10B 0.0348(10) 0.0513(12) 0.0396(12) -0.0013(10) -0.0001(10) -0.0011(9)
C11B 0.0363(11) 0.0375(10) 0.0495(13) -0.0041(9) -0.0024(10) -0.0019(8)
C12B 0.0557(15) 0.0660(15) 0.0580(16) -0.0057(13) -0.0091(14) -0.0190(12)
C13B 0.120(3) 0.083(2) 0.0602(19) -0.0020(16) -0.001(2) -0.0216(19)
C14B 0.0313(10) 0.0454(11) 0.0499(13) -0.0035(10) -0.0043(10) -0.0018(8)
C15B 0.0380(11) 0.0475(12) 0.0587(15) -0.0051(10) -0.0007(11) 0.0016(9)
C16B 0.0394(12) 0.0570(14) 0.0605(16) -0.0119(11) -0.0034(12) 0.0059(10)
C17B 0.0393(12) 0.0693(16) 0.0461(13) -0.0105(12) 0.0050(11) -0.0013(10)
C18B 0.0429(12) 0.0553(13) 0.0420(13) 0.0013(10) -0.0022(11) -0.0055(10)
C19B 0.0372(11) 0.0473(12) 0.0530(14) -0.0004(10) 0.0014(11) 0.0025(9)
C20B 0.0594(17) 0.102(2) 0.088(2) -0.0134(19) 0.0184(17) 0.0270(16)
C21B 0.0691(17) 0.0584(15) 0.086(2) 0.0187(14) 0.0093(16) 0.0047(12)

loop_
_atom_type_symbol
_atom_type_description
_atom_type_scat_dispersion_real
_atom_type_scat_dispersion_imag
_atom_type_scat_source
C C 0.0181 0.0091 'International Tables Vol C Tables 4.2.6.8 and 6.1.1.4'
H H 0.0000 0.0000 'International Tables Vol C Tables 4.2.6.8 and 6.1.1.4'
O O 0.0492 0.0322 'International Tables Vol C Tables 4.2.6.8 and 6.1.1.4'

loop_
_geom_angle_atom_site_label_1
_geom_angle_atom_site_label_2
_geom_angle_atom_site_label_3
_geom_angle
C3A O1A C2A 111.00(18)
C2A O2A C5A 102.72(16)
C12A O3A C11A 113.89(16)
C12A O4A C13A 113.4(2)
C16A O5A C20A 117.5(2)
C18A O6A C21A 116.82(17)
C2A C1A C10A 103.93(17)
C2A C1A H1A1 111.0
C10A C1A H1A1 111.0
C2A C1A H1A2 111.0
C10A C1A H1A2 111.0
H1A1 C1A H1A2 109.0
O2A C2A O1A 109.35(19)
O2A C2A C1A 106.12(18)
O1A C2A C1A 111.1(2)
O2A C2A H2A 110.1
O1A C2A H2A 110.1
C1A C2A H2A 110.1
C4A C3A O1A 123.7(2)
C4A C3A H3A 118.1
O1A C3A H3A 118.1
C3A C4A C5A 119.5(2)
C3A C4A H4A 120.3
C5A C4A H4A 120.3
O2A C5A C4A 105.15(18)
O2A C5A C6A 106.36(18)
C4A C5A C6A 113.63(19)
O2A C5A C10A 99.79(16)
C4A C5A C10A 113.18(18)
C6A C5A C10A 116.73(18)
C5A C6A C7A 112.39(19)
C5A C6A H6A1 109.1
C7A C6A H6A1 109.1
C5A C6A H6A2 109.1
C7A C6A H6A2 109.1
H6A1 C6A H6A2 107.9
C6A C7A C8A 109.82(19)
C6A C7A H7A1 109.7
C8A C7A H7A1 109.7
C6A C7A H7A2 109.7
C8A C7A H7A2 109.7
H7A1 C7A H7A2 108.2
C7A C8A C9A 111.4(2)
C7A C8A H8A1 109.4
C9A C8A H8A1 109.4
C7A C8A H8A2 109.4
C9A C8A H8A2 109.4
H8A1 C8A H8A2 108.0
C8A C9A C10A 116.06(17)
C8A C9A H9A1 108.3
C10A C9A H9A1 108.3
C8A C9A H9A2 108.3
C10A C9A H9A2 108.3
H9A1 C9A H9A2 107.4
C11A C10A C9A 113.30(16)
C11A C10A C5A 115.47(16)
C9A C10A C5A 109.60(17)
C11A C10A C1A 107.81(16)
C9A C10A C1A 110.42(17)
C5A C10A C1A 99.29(15)
O3A C11A C14A 109.90(15)
O3A C11A C10A 103.83(14)
C14A C11A C10A 118.78(17)
O3A C11A H11A 108.0
C14A C11A H11A 108.0
C10A C11A H11A 108.0
O4A C12A O3A 113.30(18)
O4A C12A H12A 108.9
O3A C12A H12A 108.9
O4A C12A H12B 108.9
O3A C12A H12B 108.9
H12A C12A H12B 107.7
O4A C13A H13A 109.5
O4A C13A H13B 109.5
H13A C13A H13B 109.5
O4A C13A H13C 109.5
H13A C13A H13C 109.5
H13B C13A H13C 109.5
C15A C14A C19A 120.22(19)
C15A C14A C11A 119.78(18)
C19A C14A C11A 119.89(18)
C14A C15A C16A 119.59(19)
C14A C15A H15A 120.2
C16A C15A H15A 120.2
O5A C16A C17A 124.4(2)
O5A C16A C15A 114.69(19)
C17A C16A C15A 121.0(2)
C16A C17A C18A 118.8(2)
C16A C17A H17A 120.6
C18A C17A H17A 120.6
O6A C18A C19A 123.89(19)
O6A C18A C17A 114.89(19)
C19A C18A C17A 121.22(19)
C18A C19A C14A 119.18(19)
C18A C19A H19A 120.4
C14A C19A H19A 120.4
O5A C20A H20A 109.5
O5A C20A H20B 109.5
H20A C20A H20B 109.5
O5A C20A H20C 109.5
H20A C20A H20C 109.5
H20B C20A H20C 109.5
O6A C21A H21A 109.5
O6A C21A H21B 109.5
H21A C21A H21B 109.5
O6A C21A H21C 109.5
H21A C21A H21C 109.5
H21B C21A H21C 109.5
C3B O1B C2B 110.3(2)
C2B O2B C5B 102.54(17)
C12B O3B C11B 113.65(17)
C12B O4B C13B 112.6(2)
C16B O5B C20B 117.5(2)
C18B O6B C21B 116.58(19)
C2B C1B C10B 103.91(18)
C2B C1B H1B1 111.0
C10B C1B H1B1 111.0
C2B C1B H1B2 111.0
C10B C1B H1B2 111.0
H1B1 C1B H1B2 109.0
O2B C2B O1B 109.9(2)
O2B C2B C1B 106.26(19)
O1B C2B C1B 111.46(19)
O2B C2B H2B 109.7
O1B C2B H2B 109.7
C1B C2B H2B 109.7
C4B C3B O1B 123.5(3)
C4B C3B H3B 118.3
O1B C3B H3B 118.3
C3B C4B C5B 120.1(3)
C3B C4B H4B 120.0
C5B C4B H4B 120.0
O2B C5B C6B 106.6(2)
O2B C5B C4B 104.69(19)
C6B C5B C4B 113.9(2)
O2B C5B C10B 99.66(17)
C6B C5B C10B 117.0(2)
C4B C5B C10B 112.87(19)
C5B C6B C7B 112.1(3)
C5B C6B H6B1 109.2
C7B C6B H6B1 109.2
C5B C6B H6B2 109.2
C7B C6B H6B2 109.2
H6B1 C6B H6B2 107.9
C6B C7B C8B 111.0(2)
C6B C7B H7B1 109.4
C8B C7B H7B1 109.4
C6B C7B H7B2 109.4
C8B C7B H7B2 109.4
H7B1 C7B H7B2 108.0
C9B C8B C7B 111.7(2)
C9B C8B H8B1 109.3
C7B C8B H8B1 109.3
C9B C8B H8B2 109.3
C7B C8B H8B2 109.3
H8B1 C8B H8B2 107.9
C8B C9B C10B 115.9(2)
C8B C9B H9B1 108.3
C10B C9B H9B1 108.3
C8B C9B H9B2 108.3
C10B C9B H9B2 108.3
H9B1 C9B H9B2 107.4
C9B C10B C11B 114.04(18)
C9B C10B C1B 110.38(18)
C11B C10B C1B 107.87(17)
C9B C10B C5B 109.84(19)
C11B C10B C5B 114.46(17)
C1B C10B C5B 99.20(17)
O3B C11B C14B 109.39(15)
O3B C11B C10B 105.17(16)
C14B C11B C10B 117.97(17)
O3B C11B H11B 108.0
C14B C11B H11B 108.0
C10B C11B H11B 108.0
O4B C12B O3B 113.34(19)
O4B C12B H12C 108.9
O3B C12B H12C 108.9
O4B C12B H12D 108.9
O3B C12B H12D 108.9
H12C C12B H12D 107.7
O4B C13B H13D 109.5
O4B C13B H13E 109.5
H13D C13B H13E 109.5
O4B C13B H13F 109.5
H13D C13B H13F 109.5
H13E C13B H13F 109.5
C15B C14B C19B 120.0(2)
C15B C14B C11B 119.61(19)
C19B C14B C11B 120.28(19)
C14B C15B C16B 119.8(2)
C14B C15B H15B 120.1
C16B C15B H15B 120.1
C17B C16B O5B 124.1(2)
C17B C16B C15B 120.9(2)
O5B C16B C15B 115.0(2)
C16B C17B C18B 119.0(2)
C16B C17B H17B 120.5
C18B C17B H17B 120.5
O6B C18B C19B 124.3(2)
O6B C18B C17B 114.9(2)
C19B C18B C17B 120.8(2)
C18B C19B C14B 119.5(2)
C18B C19B H19B 120.3
C14B C19B H19B 120.3
O5B C20B H20D 109.5
O5B C20B H20E 109.5
H20D C20B H20E 109.5
O5B C20B H20F 109.5
H20D C20B H20F 109.5
H20E C20B H20F 109.5
O6B C21B H21D 109.5
O6B C21B H21E 109.5
H21D C21B H21E 109.5
O6B C21B H21F 109.5
H21D C21B H21F 109.5
H21E C21B H21F 109.5

loop_
_geom_bond_atom_site_label_1
_geom_bond_atom_site_label_2
_geom_bond_distance
O1A C3A 1.377(3)
O1A C2A 1.442(3)
O2A C2A 1.399(3)
O2A C5A 1.475(2)
O3A C12A 1.405(3)
O3A C11A 1.451(2)
O4A C12A 1.404(3)
O4A C13A 1.425(4)
O5A C16A 1.372(3)
O5A C20A 1.420(3)
O6A C18A 1.374(2)
O6A C21A 1.423(3)
C1A C2A 1.531(3)
C1A C10A 1.564(3)
C1A H1A1 0.9900
C1A H1A2 0.9900
C2A H2A 1.0000
C3A C4A 1.316(3)
C3A H3A 0.9500
C4A C5A 1.508(3)
C4A H4A 0.9500
C5A C6A 1.509(3)
C5A C10A 1.560(3)
C6A C7A 1.511(3)
C6A H6A1 0.9900
C6A H6A2 0.9900
C7A C8A 1.521(3)
C7A H7A1 0.9900
C7A H7A2 0.9900
C8A C9A 1.525(3)
C8A H8A1 0.9900
C8A H8A2 0.9900
C9A C10A 1.543(3)
C9A H9A1 0.9900
C9A H9A2 0.9900
C10A C11A 1.541(3)
C11A C14A 1.512(3)
C11A H11A 1.0000
C12A H12A 0.9900
C12A H12B 0.9900
C13A H13A 0.9800
C13A H13B 0.9800
C13A H13C 0.9800
C14A C15A 1.378(3)
C14A C19A 1.402(3)
C15A C16A 1.401(3)
C15A H15A 0.9500
C16A C17A 1.377(3)
C17A C18A 1.396(3)
C17A H17A 0.9500
C18A C19A 1.382(3)
C19A H19A 0.9500
C20A H20A 0.9800
C20A H20B 0.9800
C20A H20C 0.9800
C21A H21A 0.9800
C21A H21B 0.9800
C21A H21C 0.9800
O1B C3B 1.377(3)
O1B C2B 1.435(3)
O2B C2B 1.393(3)
O2B C5B 1.476(3)
O3B C12B 1.405(3)
O3B C11B 1.451(2)
O4B C12B 1.397(3)
O4B C13B 1.440(4)
O5B C16B 1.373(3)
O5B C20B 1.409(3)
O6B C18B 1.374(3)
O6B C21B 1.428(3)
C1B C2B 1.534(3)
C1B C10B 1.556(3)
C1B H1B1 0.9900
C1B H1B2 0.9900
C2B H2B 1.0000
C3B C4B 1.316(4)
C3B H3B 0.9500
C4B C5B 1.504(4)
C4B H4B 0.9500
C5B C6B 1.502(3)
C5B C10B 1.563(3)
C6B C7B 1.503(4)
C6B H6B1 0.9900
C6B H6B2 0.9900
C7B C8B 1.525(4)
C7B H7B1 0.9900
C7B H7B2 0.9900
C8B C9B 1.522(4)
C8B H8B1 0.9900
C8B H8B2 0.9900
C9B C10B 1.535(3)
C9B H9B1 0.9900
C9B H9B2 0.9900
C10B C11B 1.542(3)
C11B C14B 1.522(3)
C11B H11B 1.0000
C12B H12C 0.9900
C12B H12D 0.9900
C13B H13D 0.9800
C13B H13E 0.9800
C13B H13F 0.9800
C14B C15B 1.379(3)
C14B C19B 1.395(3)
C15B C16B 1.391(3)
C15B H15B 0.9500
C16B C17B 1.371(3)
C17B C18B 1.397(3)
C17B H17B 0.9500
C18B C19B 1.379(3)
C19B H19B 0.9500
C20B H20D 0.9800
C20B H20E 0.9800
C20B H20F 0.9800
C21B H21D 0.9800
C21B H21E 0.9800
C21B H21F 0.9800

loop_
_geom_torsion_atom_site_label_1
_geom_torsion_atom_site_label_2
_geom_torsion_atom_site_label_3
_geom_torsion_atom_site_label_4
_geom_torsion
C5A O2A C2A O1A -78.72(19)
C5A O2A C2A C1A 41.2(2)
C3A O1A C2A O2A 47.2(2)
C3A O1A C2A C1A -69.6(2)
C10A C1A C2A O2A -12.1(2)
C10A C1A C2A O1A 106.7(2)
C2A O1A C3A C4A -4.4(3)
O1A C3A C4A C5A -5.0(3)
C2A O2A C5A C4A 63.6(2)
C2A O2A C5A C6A -175.56(17)
C2A O2A C5A C10A -53.8(2)
C3A C4A C5A O2A -25.2(3)
C3A C4A C5A C6A -141.1(2)
C3A C4A C5A C10A 82.7(3)
O2A C5A C6A C7A 59.8(2)
C4A C5A C6A C7A 175.03(19)
C10A C5A C6A C7A -50.4(3)
C5A C6A C7A C8A 56.9(3)
C6A C7A C8A C9A -58.0(3)
C7A C8A C9A C10A 53.3(3)
C8A C9A C10A C11A 87.5(2)
C8A C9A C10A C5A -43.1(2)
C8A C9A C10A C1A -151.48(18)
O2A C5A C10A C11A 158.29(17)
C4A C5A C10A C11A 47.0(2)
C6A C5A C10A C11A -87.7(2)
O2A C5A C10A C9A -72.32(19)
C4A C5A C10A C9A 176.43(18)
C6A C5A C10A C9A 41.7(2)
O2A C5A C10A C1A 43.37(19)
C4A C5A C10A C1A -67.9(2)
C6A C5A C10A C1A 157.39(19)
C2A C1A C10A C11A -140.37(17)
C2A C1A C10A C9A 95.4(2)
C2A C1A C10A C5A -19.7(2)
C12A O3A C11A C14A -65.7(2)
C12A O3A C11A C10A 166.23(17)
C9A C10A C11A O3A 67.3(2)
C5A C10A C11A O3A -165.16(16)
C1A C10A C11A O3A -55.23(19)
C9A C10A C11A C14A -55.1(2)
C5A C10A C11A C14A 72.5(2)
C1A C10A C11A C14A -177.58(17)
C13A O4A C12A O3A -74.2(3)
C11A O3A C12A O4A -74.1(2)
O3A C11A C14A C15A 140.01(19)
C10A C11A C14A C15A -100.7(2)
O3A C11A C14A C19A -36.3(2)
C10A C11A C14A C19A 83.0(2)
C19A C14A C15A C16A -1.5(3)
C11A C14A C15A C16A -177.83(19)
C20A O5A C16A C17A 2.7(4)
C20A O5A C16A C15A -176.8(2)
C14A C15A C16A O5A 179.9(2)
C14A C15A C16A C17A 0.5(3)
O5A C16A C17A C18A -180.0(2)
C15A C16A C17A C18A -0.6(3)
C21A O6A C18A C19A -9.0(3)
C21A O6A C18A C17A 171.1(2)
C16A C17A C18A O6A -178.3(2)
C16A C17A C18A C19A 1.7(3)
O6A C18A C19A C14A 177.3(2)
C17A C18A C19A C14A -2.8(3)
C15A C14A C19A C18A 2.6(3)
C11A C14A C19A C18A 178.96(19)
C5B O2B C2B O1B 79.6(2)
C5B O2B C2B C1B -41.1(2)
C3B O1B C2B O2B -47.6(2)
C3B O1B C2B C1B 69.9(2)
C10B C1B C2B O2B 11.7(2)
C10B C1B C2B O1B -108.0(2)
C2B O1B C3B C4B 3.5(3)
O1B C3B C4B C5B 6.7(4)
C2B O2B C5B C6B 176.0(2)
C2B O2B C5B C4B -63.0(2)
C2B O2B C5B C10B 53.9(2)
C3B C4B C5B O2B 23.8(3)
C3B C4B C5B C6B 139.9(2)
C3B C4B C5B C10B -83.6(3)
O2B C5B C6B C7B -60.3(3)
C4B C5B C6B C7B -175.2(2)
C10B C5B C6B C7B 50.1(3)
C5B C6B C7B C8B -55.5(3)
C6B C7B C8B C9B 56.5(3)
C7B C8B C9B C10B -51.9(3)
C8B C9B C10B C11B -86.9(3)
C8B C9B C10B C1B 151.5(2)
C8B C9B C10B C5B 43.1(3)
C2B C1B C10B C9B -95.1(2)
C2B C1B C10B C11B 139.75(19)
C2B C1B C10B C5B 20.2(2)
O2B C5B C10B C9B 71.9(2)
C6B C5B C10B C9B -42.4(3)
C4B C5B C10B C9B -177.6(2)
O2B C5B C10B C11B -158.36(18)
C6B C5B C10B C11B 87.3(3)
C4B C5B C10B C11B -47.8(3)
O2B C5B C10B C1B -43.8(2)
C6B C5B C10B C1B -158.1(2)
C4B C5B C10B C1B 66.7(2)
C12B O3B C11B C14B 64.4(2)
C12B O3B C11B C10B -167.96(18)
C9B C10B C11B O3B -70.0(2)
C1B C10B C11B O3B 53.0(2)
C5B C10B C11B O3B 162.36(18)
C9B C10B C11B C14B 52.3(3)
C1B C10B C11B C14B 175.26(17)
C5B C10B C11B C14B -75.4(2)
C13B O4B C12B O3B 72.5(3)
C11B O3B C12B O4B 69.4(3)
O3B C11B C14B C15B -140.2(2)
C10B C11B C14B C15B 99.7(2)
O3B C11B C14B C19B 36.6(3)
C10B C11B C14B C19B -83.5(2)
C19B C14B C15B C16B -0.3(3)
C11B C14B C15B C16B 176.5(2)
C20B O5B C16B C17B -10.1(4)
C20B O5B C16B C15B 170.5(2)
C14B C15B C16B C17B 0.8(3)
C14B C15B C16B O5B -179.8(2)
O5B C16B C17B C18B -179.6(2)
C15B C16B C17B C18B -0.3(4)
C21B O6B C18B C19B 6.3(3)
C21B O6B C18B C17B -174.4(2)
C16B C17B C18B O6B 179.9(2)
C16B C17B C18B C19B -0.7(3)
O6B C18B C19B C14B -179.5(2)
C17B C18B C19B C14B 1.2(3)
C15B C14B C19B C18B -0.7(3)
C11B C14B C19B C18B -177.52(19)
